data_2228696
loop_
_publ_author_name
'Cai, Xue'

_publ_section_title
;
 Bis[\m-4-(4-carboxyphenoxy)phthalato]bis[triaquanickel(II)]
;
_journal_coeditor_code DS2071
_journal_issue 1
_journal_name_full 'Acta Crystallographica Section E'
_journal_page_first m60
_journal_paper_doi 10.1107/S1600536810049718
_journal_volume 67
_journal_year 2011
_chemical_formula_iupac '[Ni2 (C15 H8 O7)2 (H2 O)6]'
_chemical_formula_moiety 'C30 H28 Ni2 O20 '
_chemical_formula_sum 'C30 H28 Ni2 O20'
_chemical_formula_weight 825.90
_chemical_name_systematic
;
Bis[\m-4-(4-carboxyphenoxy)phthalato]bis[triaquanickel(II)]
;
_space_group_IT_number 14
_symmetry_cell_setting monoclinic
_symmetry_space_group_name_Hall '-P 2ybc'
_symmetry_space_group_name_H-M 'P 1 21/c 1'
_atom_sites_solution_hydrogens geom
_atom_sites_solution_primary direct
_atom_sites_solution_secondary difmap
_audit_creation_method SHELXL-97
_cell_angle_alpha 90.00
_cell_angle_beta 92.6320(10)
_cell_angle_gamma 90.00
_cell_formula_units_Z 2
_cell_length_a 14.4173(9)
_cell_length_b 9.5002(6)
_cell_length_c 11.2857(7)
_cell_measurement_reflns_used 2290
_cell_measurement_temperature 298(2)
_cell_measurement_theta_max 25.31
_cell_measurement_theta_min 2.56
_cell_volume 1544.14(17)
_computing_cell_refinement 'SAINT (Bruker, 2001)'
_computing_data_collection 'APEX2 (Bruker, 2004)'
_computing_data_reduction 'SAINT (Bruker, 2001)'
_computing_molecular_graphics 'XP (Sheldrick, 1998)'
_computing_publication_material 'SHELXL97 (Sheldrick, 2008)'
_computing_structure_refinement 'SHELXL97 (Sheldrick, 2008)'
_computing_structure_solution 'SHELXS97 (Sheldrick, 2008)'
_diffrn_ambient_temperature 298(2)
_diffrn_detector_area_resol_mean 0
_diffrn_measured_fraction_theta_full 1.000
_diffrn_measured_fraction_theta_max 1.000
_diffrn_measurement_device_type 'Bruker SMART APEX CCD area-detector'
_diffrn_measurement_method \w
_diffrn_radiation_monochromator graphite
_diffrn_radiation_source 'fine-focus sealed tube'
_diffrn_radiation_type MoK\a
_diffrn_radiation_wavelength 0.71073
_diffrn_reflns_av_R_equivalents 0.0301
_diffrn_reflns_av_sigmaI/netI 0.0374
_diffrn_reflns_limit_h_max 17
_diffrn_reflns_limit_h_min -16
_diffrn_reflns_limit_k_max 11
_diffrn_reflns_limit_k_min -7
_diffrn_reflns_limit_l_max 13
_diffrn_reflns_limit_l_min -13
_diffrn_reflns_number 7457
_diffrn_reflns_theta_full 24.99
_diffrn_reflns_theta_max 24.99
_diffrn_reflns_theta_min 1.41
_diffrn_standards_interval_count 0
_diffrn_standards_interval_time 0
_diffrn_standards_number 0
_exptl_absorpt_coefficient_mu 1.315
_exptl_absorpt_correction_T_max 0.9372
_exptl_absorpt_correction_T_min 0.7977
_exptl_absorpt_correction_type multi-scan
_exptl_absorpt_process_details '(SADABS; Sheldrick, 2003)'
_exptl_crystal_colour green
_exptl_crystal_density_diffrn 1.776
_exptl_crystal_density_method 'not measured'
_exptl_crystal_description sheet
_exptl_crystal_F_000 848
_exptl_crystal_size_max 0.18
_exptl_crystal_size_mid 0.12
_exptl_crystal_size_min 0.05
_refine_diff_density_max 0.279
_refine_diff_density_min -0.314
_refine_ls_extinction_method none
_refine_ls_goodness_of_fit_ref 1.022
_refine_ls_hydrogen_treatment mixed
_refine_ls_matrix_type full
_refine_ls_number_parameters 263
_refine_ls_number_reflns 2716
_refine_ls_number_restraints 10
_refine_ls_restrained_S_all 1.021
_refine_ls_R_factor_all 0.0406
_refine_ls_R_factor_gt 0.0301
_refine_ls_shift/su_max 0.001
_refine_ls_shift/su_mean 0.000
_refine_ls_structure_factor_coef Fsqd
_refine_ls_weighting_details 'calc w=1/[\s^2^(Fo^2^)+(0.0295P)^2^+0.7208P] where P=(Fo^2^+2Fc^2^)/3'
_refine_ls_weighting_scheme calc
_refine_ls_wR_factor_gt 0.0657
_refine_ls_wR_factor_ref 0.0692
_reflns_number_gt 2245
_reflns_number_total 2716
_reflns_threshold_expression I>2sigma(I)
_cod_data_source_file ds2071.cif
_cod_data_source_block I
_cod_original_sg_symbol_H-M 'P 21/c'
_cod_original_formula_sum 'C30 H28 Ni2 O20 '
_cod_database_code 2228696
_cod_database_fobs_code 2228696

loop_
_symmetry_equiv_pos_as_xyz
'x, y, z'
'-x, y+1/2, -z+1/2'
'-x, -y, -z'
'x, -y-1/2, z-1/2'

loop_
_atom_site_type_symbol
_atom_site_label
_atom_site_fract_x
_atom_site_fract_y
_atom_site_fract_z
_atom_site_U_iso_or_equiv
_atom_site_adp_type
_atom_site_calc_flag
_atom_site_refinement_flags
_atom_site_occupancy
_atom_site_disorder_assembly
_atom_site_disorder_group
C C1 1.13696(16) -0.0011(3) 0.4707(2) 0.0205(6) Uani d . 1 . .
C C2 1.16031(17) 0.1901(3) 0.2544(2) 0.0217(6) Uani d . 1 . .
C C3 1.23890(17) 0.1474(3) 0.3408(2) 0.0219(6) Uani d . 1 . .
C C4 1.22697(16) 0.0685(3) 0.4442(2) 0.0210(6) Uani d . 1 . .
C C5 1.30275(18) 0.0466(3) 0.5226(2) 0.0298(7) Uani d . 1 . .
H H5 1.2949 -0.0042 0.5918 0.036 Uiso calc R 1 . .
C C6 1.38951(18) 0.0989(3) 0.4998(2) 0.0302(6) Uani d . 1 . .
H H6 1.4394 0.0847 0.5536 0.036 Uiso calc R 1 . .
C C7 1.40112(17) 0.1721(3) 0.3963(2) 0.0263(6) Uani d . 1 . .
C C8 1.32712(17) 0.1980(3) 0.3173(2) 0.0252(6) Uani d . 1 . .
H H8 1.3360 0.2490 0.2484 0.030 Uiso calc R 1 . .
C C9 1.62538(18) 0.2565(3) 0.2812(2) 0.0313(7) Uani d . 1 . .
H H9 1.6411 0.3291 0.3335 0.038 Uiso calc R 1 . .
C C10 1.54081(17) 0.1884(3) 0.2880(2) 0.0237(6) Uani d . 1 . .
C C11 1.51594(18) 0.0824(3) 0.2086(2) 0.0313(7) Uani d . 1 . .
H H11 1.4585 0.0383 0.2118 0.038 Uiso calc R 1 . .
C C12 1.57749(18) 0.0433(3) 0.1249(2) 0.0306(7) Uani d . 1 . .
H H12 1.5612 -0.0281 0.0715 0.037 Uiso calc R 1 . .
C C13 1.66329(17) 0.1082(3) 0.1185(2) 0.0262(6) Uani d . 1 . .
C C14 1.68622(18) 0.2165(3) 0.1967(2) 0.0321(7) Uani d . 1 . .
H H14 1.7429 0.2624 0.1921 0.039 Uiso calc R 1 . .
C C15 1.73084(18) 0.0607(3) 0.0322(2) 0.0283(6) Uani d . 1 . .
O O1 1.16730(12) 0.1605(2) 0.14741(16) 0.0346(5) Uani d . 1 . .
O O2 1.09321(11) 0.25998(18) 0.29324(15) 0.0236(4) Uani d . 1 . .
O O3 1.07414(11) -0.01111(18) 0.38727(14) 0.0215(4) Uani d . 1 . .
O O4 1.12870(11) -0.04895(19) 0.57313(15) 0.0255(4) Uani d . 1 . .
O O5 1.48851(12) 0.2300(2) 0.38073(16) 0.0327(5) Uani d . 1 . .
O O6 1.70082(14) -0.0415(2) -0.03746(19) 0.0393(5) Uani d D 1 . .
O O7 1.80790(13) 0.1132(2) 0.02540(17) 0.0418(6) Uani d . 1 . .
O O8 0.95069(13) 0.0514(2) 0.20299(16) 0.0283(4) Uani d D 1 . .
O O9 0.89424(13) 0.3188(2) 0.31920(17) 0.0267(4) Uani d D 1 . .
O O10 1.00957(13) 0.2419(2) 0.52416(15) 0.0261(4) Uani d D 1 . .
Ni Ni1 0.98127(2) 0.15487(3) 0.36037(3) 0.01905(11) Uani d . 1 . .
H H6A 1.7430(19) -0.079(4) -0.077(3) 0.074(13) Uiso d D 1 . .
H H8A 0.927(2) 0.094(3) 0.143(2) 0.062(11) Uiso d D 1 . .
H H8B 0.918(2) -0.023(3) 0.211(3) 0.102(17) Uiso d D 1 . .
H H9B 0.916(2) 0.385(2) 0.279(2) 0.066(12) Uiso d D 1 . .
H H9A 0.872(2) 0.352(3) 0.3811(16) 0.048(10) Uiso d D 1 . .
H H10B 1.0610(11) 0.275(3) 0.548(2) 0.035(9) Uiso d D 1 . .
H H10A 0.9937(19) 0.176(3) 0.569(2) 0.062(12) Uiso d D 1 . .

loop_
_atom_site_aniso_label
_atom_site_aniso_U_11
_atom_site_aniso_U_22
_atom_site_aniso_U_33
_atom_site_aniso_U_12
_atom_site_aniso_U_13
_atom_site_aniso_U_23
C1 0.0208(13) 0.0174(13) 0.0238(14) 0.0048(11) 0.0051(11) 0.0013(11)
C2 0.0208(13) 0.0191(14) 0.0257(14) -0.0032(11) 0.0061(11) 0.0045(11)
C3 0.0213(13) 0.0217(14) 0.0230(13) 0.0026(11) 0.0033(10) -0.0034(11)
C4 0.0197(13) 0.0235(14) 0.0201(13) 0.0017(11) 0.0041(10) 0.0005(11)
C5 0.0267(14) 0.0371(17) 0.0256(15) 0.0034(13) 0.0029(11) 0.0068(13)
C6 0.0180(13) 0.0408(17) 0.0317(15) 0.0032(13) -0.0004(11) 0.0024(13)
C7 0.0169(13) 0.0305(16) 0.0318(15) -0.0028(12) 0.0061(11) -0.0077(13)
C8 0.0238(14) 0.0290(15) 0.0235(14) -0.0010(12) 0.0086(11) 0.0013(12)
C9 0.0257(15) 0.0352(17) 0.0333(15) -0.0080(13) 0.0024(12) -0.0097(13)
C10 0.0159(12) 0.0271(15) 0.0286(14) 0.0013(11) 0.0049(11) 0.0010(12)
C11 0.0187(14) 0.0328(16) 0.0426(17) -0.0077(13) 0.0060(12) -0.0086(14)
C12 0.0265(15) 0.0326(16) 0.0330(15) -0.0030(13) 0.0038(12) -0.0081(13)
C13 0.0191(13) 0.0329(16) 0.0266(14) 0.0009(12) 0.0027(11) 0.0024(12)
C14 0.0195(14) 0.0415(17) 0.0358(16) -0.0075(13) 0.0061(12) -0.0023(14)
C15 0.0255(15) 0.0367(17) 0.0228(14) 0.0047(13) 0.0010(11) 0.0052(13)
O1 0.0294(10) 0.0526(13) 0.0222(10) 0.0137(10) 0.0042(8) 0.0001(10)
O2 0.0211(9) 0.0208(10) 0.0296(10) 0.0030(8) 0.0094(8) 0.0028(8)
O3 0.0207(9) 0.0230(10) 0.0208(9) 0.0008(8) -0.0002(7) 0.0022(8)
O4 0.0226(9) 0.0323(11) 0.0218(10) -0.0029(8) 0.0039(7) 0.0063(8)
O5 0.0202(9) 0.0427(12) 0.0359(11) -0.0064(9) 0.0083(8) -0.0118(9)
O6 0.0297(11) 0.0466(14) 0.0424(13) 0.0023(10) 0.0097(10) -0.0129(11)
O7 0.0266(11) 0.0649(16) 0.0349(12) -0.0102(11) 0.0120(9) -0.0035(11)
O8 0.0373(11) 0.0276(11) 0.0199(10) -0.0020(10) -0.0003(8) 0.0014(9)
O9 0.0263(10) 0.0260(11) 0.0284(11) 0.0038(8) 0.0077(9) 0.0054(9)
O10 0.0287(11) 0.0273(11) 0.0223(10) -0.0050(9) 0.0018(8) -0.0025(9)
Ni1 0.01854(18) 0.02068(18) 0.01820(18) 0.00061(15) 0.00355(12) 0.00130(14)

loop_
_atom_type_symbol
_atom_type_description
_atom_type_scat_dispersion_real
_atom_type_scat_dispersion_imag
_atom_type_scat_source
C C 0.0033 0.0016 'International Tables Vol C Tables 4.2.6.8 and 6.1.1.4'
H H 0.0000 0.0000 'International Tables Vol C Tables 4.2.6.8 and 6.1.1.4'
O O 0.0106 0.0060 'International Tables Vol C Tables 4.2.6.8 and 6.1.1.4'
Ni Ni 0.3393 1.1124 'International Tables Vol C Tables 4.2.6.8 and 6.1.1.4'

loop_
_geom_angle_atom_site_label_1
_geom_angle_atom_site_label_2
_geom_angle_atom_site_label_3
_geom_angle_site_symmetry_1
_geom_angle_site_symmetry_3
_geom_angle
_geom_angle_publ_flag
O4 C1 O3 . . 123.9(2) ?
O4 C1 C4 . . 117.6(2) ?
O3 C1 C4 . . 118.5(2) ?
O1 C2 O2 . . 123.3(2) ?
O1 C2 C3 . . 118.1(2) ?
O2 C2 C3 . . 118.5(2) ?
C8 C3 C4 . . 119.3(2) ?
C8 C3 C2 . . 116.5(2) ?
C4 C3 C2 . . 124.1(2) ?
C5 C4 C3 . . 119.1(2) ?
C5 C4 C1 . . 118.1(2) ?
C3 C4 C1 . . 122.8(2) ?
C6 C5 C4 . . 121.4(2) ?
C6 C5 H5 . . 119.3 ?
C4 C5 H5 . . 119.3 ?
C7 C6 C5 . . 119.1(2) ?
C7 C6 H6 . . 120.4 ?
C5 C6 H6 . . 120.4 ?
C6 C7 C8 . . 121.2(2) ?
C6 C7 O5 . . 116.9(2) ?
C8 C7 O5 . . 121.7(2) ?
C7 C8 C3 . . 120.0(2) ?
C7 C8 H8 . . 120.0 ?
C3 C8 H8 . . 120.0 ?
C14 C9 C10 . . 120.0(3) ?
C14 C9 H9 . . 120.0 ?
C10 C9 H9 . . 120.0 ?
O5 C10 C11 . . 124.5(2) ?
O5 C10 C9 . . 115.0(2) ?
C11 C10 C9 . . 120.4(2) ?
C12 C11 C10 . . 119.0(2) ?
C12 C11 H11 . . 120.5 ?
C10 C11 H11 . . 120.5 ?
C11 C12 C13 . . 121.3(3) ?
C11 C12 H12 . . 119.3 ?
C13 C12 H12 . . 119.3 ?
C14 C13 C12 . . 119.0(2) ?
C14 C13 C15 . . 120.1(2) ?
C12 C13 C15 . . 120.9(3) ?
C9 C14 C13 . . 120.3(2) ?
C9 C14 H14 . . 119.9 ?
C13 C14 H14 . . 119.9 ?
O7 C15 O6 . . 122.7(3) ?
O7 C15 C13 . . 123.0(3) ?
O6 C15 C13 . . 114.3(2) ?
C2 O2 Ni1 . . 119.60(15) ?
C1 O3 Ni1 . . 118.68(16) ?
C1 O4 Ni1 . 3_756 128.60(16) ?
C10 O5 C7 . . 120.9(2) ?
C15 O6 H6A . . 113(3) ?
Ni1 O8 H8A . . 122(2) ?
Ni1 O8 H8B . . 114(3) ?
H8A O8 H8B . . 105.6(15) ?
Ni1 O9 H9B . . 117(2) ?
Ni1 O9 H9A . . 110(2) ?
H9B O9 H9A . . 109.2(16) ?
Ni1 O10 H10B . . 125.5(19) ?
Ni1 O10 H10A . . 102(2) ?
H10B O10 H10A . . 109.7(16) ?
O9 Ni1 O10 . . 89.55(8) ?
O9 Ni1 O4 . 3_756 88.86(7) ?
O10 Ni1 O4 . 3_756 89.61(7) ?
O9 Ni1 O8 . . 93.61(8) ?
O10 Ni1 O8 . . 175.12(8) ?
O4 Ni1 O8 3_756 . 86.73(8) ?
O9 Ni1 O2 . . 91.72(7) ?
O10 Ni1 O2 . . 90.52(7) ?
O4 Ni1 O2 3_756 . 179.40(7) ?
O8 Ni1 O2 . . 93.11(7) ?
O9 Ni1 O3 . . 174.95(7) ?
O10 Ni1 O3 . . 94.25(7) ?
O4 Ni1 O3 3_756 . 94.47(7) ?
O8 Ni1 O3 . . 82.82(7) ?
O2 Ni1 O3 . . 84.94(7) ?

loop_
_geom_bond_atom_site_label_1
_geom_bond_atom_site_label_2
_geom_bond_site_symmetry_2
_geom_bond_distance
_geom_bond_publ_flag
C1 O4 . 1.253(3) ?
C1 O3 . 1.279(3) ?
C1 C4 . 1.499(3) ?
C2 O1 . 1.249(3) ?
C2 O2 . 1.268(3) ?
C2 C3 . 1.516(3) ?
C3 C8 . 1.396(3) ?
C3 C4 . 1.405(3) ?
C4 C5 . 1.389(3) ?
C5 C6 . 1.381(4) ?
C5 H5 . 0.9300 ?
C6 C7 . 1.376(4) ?
C6 H6 . 0.9300 ?
C7 C8 . 1.381(4) ?
C7 O5 . 1.393(3) ?
C8 H8 . 0.9300 ?
C9 C14 . 1.378(4) ?
C9 C10 . 1.386(4) ?
C9 H9 . 0.9300 ?
C10 O5 . 1.376(3) ?
C10 C11 . 1.384(4) ?
C11 C12 . 1.377(4) ?
C11 H11 . 0.9300 ?
C12 C13 . 1.387(4) ?
C12 H12 . 0.9300 ?
C13 C14 . 1.385(4) ?
C13 C15 . 1.479(4) ?
C14 H14 . 0.9300 ?
C15 O7 . 1.223(3) ?
C15 O6 . 1.310(3) ?
O2 Ni1 . 2.0708(17) ?
O3 Ni1 . 2.0817(17) ?
O4 Ni1 3_756 2.0491(17) ?
O8 Ni1 . 2.0600(18) ?
O9 Ni1 . 2.0405(19) ?
O10 Ni1 . 2.0490(18) ?
Ni1 O4 3_756 2.0491(17) ?

loop_
_geom_hbond_atom_site_label_D
_geom_hbond_atom_site_label_H
_geom_hbond_atom_site_label_A
_geom_hbond_site_symmetry_A
_geom_hbond_distance_DH
_geom_hbond_distance_HA
_geom_hbond_distance_DA
_geom_hbond_angle_DHA
O6 H6A O1 3_855 0.846(10) 1.734(11) 2.579(3) 176(4)
O8 H8A O10 4_565 0.851(10) 2.41(3) 2.967(3) 124(3)
O8 H8B O2 2_745 0.857(10) 2.07(2) 2.841(3) 150(4)
O9 H9B O3 2_755 0.841(10) 2.135(18) 2.889(2) 149(3)
O8 H8A O7 1_455 0.851(10) 2.12(2) 2.867(3) 146(3)
O10 H10B O1 4_566 0.838(10) 1.955(13) 2.770(3) 164(3)
